data_4000062
_journal_name_full 'Chemistry of Materials'
_journal_year 2001
_chemical_formula_sum 'C12 H8 Cd N2 O4'
_chemical_formula_weight 361.61
_space_group_IT_number 14
_symmetry_cell_setting monoclinic
_symmetry_space_group_name_Hall '-P 2yn'
_symmetry_space_group_name_H-M 'P 1 21/n 1'
_atom_sites_solution_hydrogens geom
_atom_sites_solution_primary direct
_atom_sites_solution_secondary difmap
_cell_angle_alpha 90.00
_cell_angle_beta 105.169(2)
_cell_angle_gamma 90.00
_cell_formula_units_Z 4
_cell_length_a 10.0548(8)
_cell_length_b 10.2194(8)
_cell_length_c 12.7326(10)
_cell_measurement_temperature 173(2)
_cell_volume 1262.74(17)
_diffrn_ambient_temperature 173(2)
_diffrn_radiation_monochromator graphite
_diffrn_radiation_source 'fine-focus sealed tube'
_diffrn_radiation_type MoK\a
_diffrn_radiation_wavelength 0.71073
_diffrn_reflns_av_R_equivalents 0.0498
_diffrn_reflns_av_sigmaI/netI 0.0675
_diffrn_reflns_limit_h_max 13
_diffrn_reflns_limit_h_min -13
_diffrn_reflns_limit_k_max 12
_diffrn_reflns_limit_k_min -13
_diffrn_reflns_limit_l_max 11
_diffrn_reflns_limit_l_min -16
_diffrn_reflns_number 4690
_diffrn_reflns_theta_max 28.28
_diffrn_reflns_theta_min 2.31
_exptl_absorpt_coefficient_mu 1.739
_exptl_crystal_density_diffrn 1.88
_exptl_crystal_density_method 'not measured'
_exptl_crystal_F_000 688
_refine_ls_extinction_coef ?
_refine_ls_extinction_method none
_refine_ls_goodness_of_fit_ref 0.981
_refine_ls_hydrogen_treatment mixed
_refine_ls_matrix_type full
_refine_ls_number_parameters 172
_refine_ls_number_reflns 2006
_refine_ls_number_restraints 0
_refine_ls_restrained_S_all 0.981
_refine_ls_R_factor_all 0.0650
_refine_ls_R_factor_gt 0.0355
_refine_ls_shift/su_max 0.012
_refine_ls_shift/su_mean 0.001
_refine_ls_structure_factor_coef Fsqd
_refine_ls_weighting_details 'calc w=1/[\s^2^(Fo^2^)+(0.0497P)^2^+0.0000P] where P=(Fo^2^+2Fc^2^)/3'
_refine_ls_weighting_scheme calc
_refine_ls_wR_factor_gt 0.0870
_refine_ls_wR_factor_ref 0.0944
_reflns_number_gt 1400
_reflns_number_total 2006
_reflns_threshold_expression >2sigma(I)
_cod_original_sg_symbol_H-M 'P 21/n'
_cod_database_code 4000062

loop_
_symmetry_equiv_pos_as_xyz
'x, y, z'
'-x+1/2, y+1/2, -z+1/2'
'-x, -y, -z'
'x-1/2, -y-1/2, z-1/2'

loop_
_atom_site_label
_atom_site_type_symbol
_atom_site_fract_x
_atom_site_fract_y
_atom_site_fract_z
_atom_site_U_iso_or_equiv
_atom_site_adp_type
_atom_site_occupancy
_atom_site_symmetry_multiplicity
_atom_site_calc_flag
_atom_site_refinement_flags
_atom_site_disorder_assembly
_atom_site_disorder_group
Cd1 Cd 0.40493(4) 0.12957(4) 0.06431(3) 0.01978(14) Uani 1 1 d . . .
O4 O 0.4291(4) 0.1437(4) 0.2499(3) 0.0267(9) Uani 1 1 d . . .
C1 C 0.3436(6) 0.1269(6) -0.1618(4) 0.0214(11) Uani 1 1 d . . .
C2 C 0.2746(6) 0.1311(5) -0.2826(4) 0.0193(11) Uani 1 1 d . . .
O2 O 0.3054(4) 0.2108(4) -0.1038(3) 0.0288(10) Uani 1 1 d . . .
O3 O 0.2881(5) 0.2937(5) 0.1582(3) 0.0326(11) Uani 1 1 d . . .
C5 C 0.1153(6) 0.1433(6) -0.4912(5) 0.0246(13) Uani 1 1 d . . .
H5 H 0.0588 0.1455 -0.5638 0.030 Uiso 1 1 calc R . .
C6 C 0.1702(6) 0.2228(6) -0.3179(5) 0.0219(13) Uani 1 1 d . . .
H6 H 0.1545 0.2841 -0.2663 0.026 Uiso 1 1 calc R . .
C7 C 0.3569(6) 0.2446(6) 0.2458(4) 0.0222(12) Uani 1 1 d . . .
C8 C 0.3570(6) 0.3089(6) 0.3520(5) 0.0232(13) Uani 1 1 d . . .
C9 C 0.4514(6) 0.2730(6) 0.4479(5) 0.0259(13) Uani 1 1 d . . .
H9 H 0.5167 0.2059 0.4474 0.031 Uiso 1 1 calc R . .
C3 C 0.2997(6) 0.0429(6) -0.3572(4) 0.0239(13) Uani 1 1 d . . .
H3 H 0.3700 -0.0213 -0.3362 0.029 Uiso 1 1 calc R . .
C4 C 0.2193(6) 0.0505(6) -0.4642(5) 0.0284(14) Uani 1 1 d . . .
H4 H 0.2354 -0.0072 -0.5181 0.034 Uiso 1 1 calc R . .
O1 O 0.4286(4) 0.0388(4) -0.1240(3) 0.0292(10) Uani 1 1 d . . .
N1 N 0.0908(5) 0.2302(5) -0.4194(4) 0.0234(11) Uani 1 1 d . . .
N2 N 0.2594(5) 0.4679(5) 0.4493(4) 0.0225(10) Uani 1 1 d . . .
C12 C 0.2638(6) 0.4060(6) 0.3570(5) 0.0247(13) Uani 1 1 d . . .
H12 H 0.1988 0.4308 0.2914 0.030 Uiso 1 1 calc R . .
C11 C 0.3514(6) 0.4303(6) 0.5403(5) 0.0255(13) Uani 1 1 d . . .
H11 H 0.3486 0.4715 0.6066 0.031 Uiso 1 1 calc R . .
C10 C 0.4504(6) 0.3351(6) 0.5443(5) 0.0262(14) Uani 1 1 d . . .
H10 H 0.5153 0.3132 0.6107 0.031 Uiso 1 1 calc R . .

loop_
_atom_site_aniso_label
_atom_site_aniso_U_11
_atom_site_aniso_U_22
_atom_site_aniso_U_33
_atom_site_aniso_U_23
_atom_site_aniso_U_13
_atom_site_aniso_U_12
Cd1 0.0202(2) 0.0203(2) 0.0172(2) 0.00022(18) 0.00208(15) -0.0010(2)
O4 0.028(2) 0.028(2) 0.026(2) -0.0014(18) 0.0080(18) 0.0042(19)
C1 0.018(3) 0.023(3) 0.022(3) 0.002(3) 0.003(2) -0.007(3)
C2 0.022(3) 0.016(3) 0.018(3) 0.000(2) 0.004(2) -0.001(3)
O2 0.034(3) 0.029(2) 0.020(2) -0.0015(18) 0.001(2) 0.007(2)
O3 0.039(3) 0.040(3) 0.015(2) -0.0016(19) 0.000(2) 0.011(2)
C5 0.027(3) 0.025(3) 0.019(3) -0.001(2) 0.002(2) -0.001(3)
C6 0.023(3) 0.021(3) 0.020(3) -0.001(2) 0.003(3) 0.002(2)
C7 0.020(3) 0.030(3) 0.018(3) -0.002(2) 0.007(2) -0.001(3)
C8 0.027(3) 0.022(3) 0.021(3) -0.001(2) 0.005(3) -0.003(3)
C9 0.024(3) 0.027(3) 0.025(3) -0.002(3) 0.004(3) 0.002(3)
C3 0.024(3) 0.024(3) 0.023(3) 0.001(2) 0.004(2) 0.005(2)
C4 0.035(4) 0.028(3) 0.022(3) -0.005(2) 0.006(3) 0.004(3)
O1 0.029(2) 0.030(3) 0.023(2) 0.0078(19) -0.0016(19) 0.010(2)
N1 0.025(3) 0.021(3) 0.020(2) -0.002(2) -0.001(2) 0.001(2)
N2 0.021(3) 0.027(3) 0.020(2) 0.003(2) 0.007(2) 0.004(2)
C12 0.022(3) 0.022(3) 0.028(3) 0.001(2) 0.004(3) 0.001(3)
C11 0.025(3) 0.024(3) 0.024(3) -0.002(2) 0.002(2) 0.000(3)
C10 0.024(3) 0.030(3) 0.022(3) 0.001(2) 0.002(3) 0.005(3)
